data_7019101
loop_
_publ_author_name
'Tanakit, Alisa'
'Rouffet, Matthieu'
'Martin, David P.'
'Cohen, Seth M.'

_publ_section_title
;
 Investigating chelating sulfonamides and their use in metalloproteinase
 inhibitors.
;
_journal_issue 21
_journal_name_full 'Dalton transactions (Cambridge, England : 2003)'
_journal_page_first 6507
_journal_page_last 6515
_journal_paper_doi 10.1039/c2dt12373h
_journal_volume 41
_journal_year 2012
_chemical_formula_sum 'C46 H47 N9 O7 S3 Zn'
_chemical_formula_weight 999.48
_chemical_name_systematic
;
?
;
_space_group_IT_number 14
_symmetry_cell_setting monoclinic
_symmetry_space_group_name_Hall '-P 2yn'
_symmetry_space_group_name_H-M 'P 1 21/n 1'
_atom_sites_solution_hydrogens geom
_atom_sites_solution_primary direct
_atom_sites_solution_secondary difmap
_audit_creation_method SHELXL-97
_cell_angle_alpha 90.00
_cell_angle_beta 100.610(4)
_cell_angle_gamma 90.00
_cell_formula_units_Z 4
_cell_length_a 14.016(3)
_cell_length_b 21.426(5)
_cell_length_c 15.589(4)
_cell_measurement_reflns_used 33817
_cell_measurement_temperature 100(2)
_cell_measurement_theta_max 26.89
_cell_measurement_theta_min 1.63
_cell_volume 4601.4(19)
_computing_cell_refinement 'Bruker SAINT'
_computing_data_collection 'Bruker APEX2'
_computing_data_reduction 'Bruker SAINT'
_computing_structure_refinement 'SHELXL-97 (Sheldrick, 2008)'
_computing_structure_solution 'SHELXS-97 (Sheldrick, 2008)'
_diffrn_ambient_temperature 100(2)
_diffrn_detector_area_resol_mean 512x512
_diffrn_measured_fraction_theta_full 0.957
_diffrn_measured_fraction_theta_max 0.957
_diffrn_measurement_device_type 'Bruker APEX CCD'
_diffrn_measurement_method '\f and \w scans'
_diffrn_radiation_monochromator graphite
_diffrn_radiation_source 'fine-focus sealed tube'
_diffrn_radiation_type MoK\a
_diffrn_radiation_wavelength 0.71073
_diffrn_reflns_av_R_equivalents 0.1116
_diffrn_reflns_av_sigmaI/netI 0.1225
_diffrn_reflns_limit_h_max 17
_diffrn_reflns_limit_h_min -16
_diffrn_reflns_limit_k_max 27
_diffrn_reflns_limit_k_min -26
_diffrn_reflns_limit_l_max 19
_diffrn_reflns_limit_l_min -19
_diffrn_reflns_number 33817
_diffrn_reflns_theta_full 26.89
_diffrn_reflns_theta_max 26.89
_diffrn_reflns_theta_min 1.63
_exptl_absorpt_coefficient_mu 0.732
_exptl_absorpt_correction_T_max 0.9574
_exptl_absorpt_correction_T_min 0.8615
_exptl_absorpt_correction_type multi-scan
_exptl_absorpt_process_details 'Bruker SADABS'
_exptl_crystal_colour Colorless
_exptl_crystal_density_diffrn 1.443
_exptl_crystal_density_method 'not measured'
_exptl_crystal_description Block
_exptl_crystal_F_000 2080
_exptl_crystal_size_max 0.21
_exptl_crystal_size_mid 0.15
_exptl_crystal_size_min 0.06
_refine_diff_density_max 0.496
_refine_diff_density_min -0.592
_refine_diff_density_rms 0.103
_refine_ls_extinction_method none
_refine_ls_goodness_of_fit_ref 0.981
_refine_ls_hydrogen_treatment mixed
_refine_ls_matrix_type full
_refine_ls_number_parameters 612
_refine_ls_number_reflns 9507
_refine_ls_number_restraints 0
_refine_ls_restrained_S_all 0.981
_refine_ls_R_factor_all 0.0927
_refine_ls_R_factor_gt 0.0532
_refine_ls_shift/su_max 0.001
_refine_ls_shift/su_mean 0.000
_refine_ls_structure_factor_coef Fsqd
_refine_ls_weighting_details 'calc w=1/[\s^2^(Fo^2^)+(0.0402P)^2^+0.0000P] where P=(Fo^2^+2Fc^2^)/3'
_refine_ls_weighting_scheme calc
_refine_ls_wR_factor_gt 0.1175
_refine_ls_wR_factor_ref 0.1362
_reflns_number_gt 6341
_reflns_number_total 9507
_reflns_threshold_expression >2sigma(I)
_cod_data_source_file c2dt12373h.txt
_cod_data_source_block zn(zbg-3)3
_cod_depositor_comments
;
The following automatic conversions were performed:

'_symmetry_cell_setting' value 'Monoclinic' changed to 'monoclinic'
according to /home/saulius/struct/CIF-dictionaries/cif_core.dic
dictionary named 'cif_core.dic' version 2.4.1 from 2010-06-29.

Automatic conversion script
Id: cif_fix_values 1715 2011-07-08 13:25:40Z adriana 
;
_cod_original_cell_volume 4601.6(19)
_cod_original_sg_symbol_H-M P2(1)/n
_cod_database_code 7019101

loop_
_symmetry_equiv_pos_as_xyz
'x, y, z'
'-x+1/2, y+1/2, -z+1/2'
'-x, -y, -z'
'x-1/2, -y-1/2, z-1/2'

loop_
_atom_site_label
_atom_site_type_symbol
_atom_site_fract_x
_atom_site_fract_y
_atom_site_fract_z
_atom_site_U_iso_or_equiv
_atom_site_adp_type
_atom_site_occupancy
_atom_site_symmetry_multiplicity
_atom_site_calc_flag
_atom_site_refinement_flags
Zn1 Zn 0.66540(3) 0.178774(17) 0.01147(3) 0.01755(12) Uani 1 1 d .
S1 S 0.65990(6) 0.06024(4) -0.14123(6) 0.0207(2) Uani 1 1 d .
S2 S 0.66823(6) 0.27193(4) 0.19644(6) 0.0176(2) Uani 1 1 d .
S3 S 0.60599(6) -0.06772(4) 0.34029(6) 0.0187(2) Uani 1 1 d .
O1 O 0.55880(15) 0.07159(10) -0.13742(17) 0.0227(6) Uani 1 1 d .
O2 O 0.68507(17) 0.06001(11) -0.22652(16) 0.0275(6) Uani 1 1 d .
O3 O 0.75501(15) 0.23448(10) 0.21894(16) 0.0213(6) Uani 1 1 d .
O4 O 0.67885(16) 0.33725(10) 0.22101(17) 0.0243(6) Uani 1 1 d .
O5 O 0.54101(16) -0.01643(10) 0.32016(16) 0.0223(6) Uani 1 1 d .
O6 O 0.56965(17) -0.13015(10) 0.34296(16) 0.0242(6) Uani 1 1 d .
O7 O 0.64113(18) 0.23415(12) 0.65346(19) 0.0345(7) Uani 1 1 d .
N1 N 0.80562(19) 0.20337(12) 0.0250(2) 0.0197(7) Uani 1 1 d .
N2 N 0.9626(2) 0.22248(13) 0.0694(2) 0.0273(8) Uani 1 1 d .
H2N H 1.015(3) 0.2443(16) 0.093(3) 0.033 Uiso 1 1 d .
N3 N 0.71875(19) 0.10793(12) -0.07626(19) 0.0183(7) Uani 1 1 d .
N4 N 0.54943(19) 0.21568(12) -0.0666(2) 0.0185(7) Uani 1 1 d .
N5 N 0.4237(2) 0.25222(14) -0.1599(2) 0.0247(8) Uani 1 1 d .
H5N H 0.381(3) 0.2497(17) -0.204(3) 0.030 Uiso 1 1 d .
N6 N 0.63054(19) 0.26150(11) 0.09654(19) 0.0165(6) Uani 1 1 d .
N7 N 0.64101(18) 0.10947(11) 0.09291(18) 0.0156(6) Uani 1 1 d .
N8 N 0.5739(2) 0.02567(12) 0.13901(19) 0.0175(7) Uani 1 1 d .
H8N H 0.532(2) -0.0024(15) 0.142(2) 0.021 Uiso 1 1 d .
N9 N 0.6749(2) -0.06993(12) 0.2664(2) 0.0180(7) Uani 1 1 d .
H9N H 0.710(2) -0.0981(15) 0.273(2) 0.022 Uiso 1 1 d .
C1 C 0.8713(2) 0.24049(16) 0.0715(2) 0.0225(8) Uani 1 1 d .
H1 H 0.8555 0.2759 0.1028 0.027 Uiso 1 1 calc R
C2 C 0.9572(2) 0.16881(16) 0.0182(3) 0.0246(9) Uani 1 1 d .
C3 C 1.0260(3) 0.12849(17) -0.0063(3) 0.0334(10) Uani 1 1 d .
H3 H 1.0938 0.1345 0.0122 0.040 Uiso 1 1 calc R
C4 C 0.9887(3) 0.07992(18) -0.0586(3) 0.0337(10) Uani 1 1 d .
H4 H 1.0330 0.0515 -0.0770 0.040 Uiso 1 1 calc R
C5 C 0.8887(3) 0.06920(16) -0.0871(3) 0.0270(9) Uani 1 1 d .
H5 H 0.8678 0.0345 -0.1237 0.032 Uiso 1 1 calc R
C6 C 0.8202(2) 0.10905(15) -0.0621(2) 0.0194(8) Uani 1 1 d .
C7 C 0.8599(2) 0.15855(15) -0.0090(2) 0.0188(8) Uani 1 1 d .
C8 C 0.6833(2) -0.01610(15) -0.0994(3) 0.0213(8) Uani 1 1 d .
C9 C 0.7160(3) -0.02592(16) -0.0114(3) 0.0261(9) Uani 1 1 d .
H9 H 0.7318 0.0087 0.0267 0.031 Uiso 1 1 calc R
C10 C 0.7258(3) -0.08612(16) 0.0216(3) 0.0295(9) Uani 1 1 d .
H10 H 0.7483 -0.0925 0.0822 0.035 Uiso 1 1 calc R
C11 C 0.7029(3) -0.13731(16) -0.0333(3) 0.0298(10) Uani 1 1 d .
C12 C 0.6714(3) -0.12649(16) -0.1211(3) 0.0339(10) Uani 1 1 d .
H12 H 0.6562 -0.1611 -0.1593 0.041 Uiso 1 1 calc R
C13 C 0.6612(2) -0.06690(16) -0.1552(3) 0.0279(9) Uani 1 1 d .
H13 H 0.6394 -0.0606 -0.2159 0.033 Uiso 1 1 calc R
C14 C 0.7163(3) -0.20252(17) 0.0026(3) 0.0448(13) Uani 1 1 d .
H14A H 0.6632 -0.2291 -0.0266 0.067 Uiso 1 1 calc R
H14B H 0.7161 -0.2017 0.0655 0.067 Uiso 1 1 calc R
H14C H 0.7783 -0.2193 -0.0075 0.067 Uiso 1 1 calc R
C15 C 0.4911(2) 0.20716(16) -0.1424(3) 0.0230(8) Uani 1 1 d .
H15 H 0.4961 0.1730 -0.1802 0.028 Uiso 1 1 calc R
C16 C 0.4369(2) 0.29319(16) -0.0896(2) 0.0218(8) Uani 1 1 d .
C17 C 0.3875(3) 0.34590(16) -0.0690(3) 0.0270(9) Uani 1 1 d .
H17 H 0.3338 0.3631 -0.1078 0.032 Uiso 1 1 calc R
C18 C 0.4224(2) 0.37117(15) 0.0118(3) 0.0251(9) Uani 1 1 d .
H18 H 0.3913 0.4074 0.0286 0.030 Uiso 1 1 calc R
C19 C 0.5014(2) 0.34666(15) 0.0713(3) 0.0218(8) Uani 1 1 d .
H19 H 0.5211 0.3661 0.1264 0.026 Uiso 1 1 calc R
C20 C 0.5510(2) 0.29419(15) 0.0502(2) 0.0182(8) Uani 1 1 d .
C21 C 0.5157(2) 0.26944(14) -0.0324(2) 0.0172(8) Uani 1 1 d .
C22 C 0.5836(2) 0.24121(14) 0.2556(2) 0.0177(8) Uani 1 1 d .
C23 C 0.5857(3) 0.17791(15) 0.2745(2) 0.0223(8) Uani 1 1 d .
H23 H 0.6338 0.1520 0.2572 0.027 Uiso 1 1 calc R
C24 C 0.5182(3) 0.15275(15) 0.3182(2) 0.0253(9) Uani 1 1 d .
H24 H 0.5200 0.1093 0.3305 0.030 Uiso 1 1 calc R
C25 C 0.4474(3) 0.18966(16) 0.3447(3) 0.0271(9) Uani 1 1 d .
C26 C 0.4467(3) 0.25274(16) 0.3262(3) 0.0278(9) Uani 1 1 d .
H26 H 0.3988 0.2787 0.3436 0.033 Uiso 1 1 calc R
C27 C 0.5145(2) 0.27874(15) 0.2829(2) 0.0219(8) Uani 1 1 d .
H27 H 0.5138 0.3223 0.2717 0.026 Uiso 1 1 calc R
C28 C 0.3748(3) 0.16158(18) 0.3934(3) 0.0391(11) Uani 1 1 d .
H28A H 0.3338 0.1318 0.3556 0.059 Uiso 1 1 calc R
H28B H 0.3342 0.1947 0.4109 0.059 Uiso 1 1 calc R
H28C H 0.4091 0.1400 0.4455 0.059 Uiso 1 1 calc R
C29 C 0.5619(2) 0.07528(14) 0.0861(2) 0.0182(8) Uani 1 1 d .
H29 H 0.5028 0.0848 0.0478 0.022 Uiso 1 1 calc R
C30 C 0.6678(2) 0.02696(14) 0.1841(2) 0.0157(7) Uani 1 1 d .
C31 C 0.7202(2) -0.01421(14) 0.2437(2) 0.0163(8) Uani 1 1 d .
C32 C 0.8168(2) -0.00094(15) 0.2727(2) 0.0218(8) Uani 1 1 d .
H32 H 0.8550 -0.0282 0.3132 0.026 Uiso 1 1 calc R
C33 C 0.8594(2) 0.05183(15) 0.2436(3) 0.0238(8) Uani 1 1 d .
H33 H 0.9262 0.0597 0.2652 0.029 Uiso 1 1 calc R
C34 C 0.8080(2) 0.09290(15) 0.1848(2) 0.0188(8) Uani 1 1 d .
H34 H 0.8377 0.1288 0.1655 0.023 Uiso 1 1 calc R
C35 C 0.7103(2) 0.07946(14) 0.1550(2) 0.0159(7) Uani 1 1 d .
C36 C 0.6819(2) -0.05165(14) 0.4414(2) 0.0181(8) Uani 1 1 d .
C37 C 0.7705(3) -0.08202(16) 0.4653(3) 0.0247(9) Uani 1 1 d .
H37 H 0.7909 -0.1120 0.4275 0.030 Uiso 1 1 calc R
C38 C 0.8284(3) -0.06813(17) 0.5445(3) 0.0284(9) Uani 1 1 d .
H38 H 0.8896 -0.0882 0.5602 0.034 Uiso 1 1 calc R
C39 C 0.7995(3) -0.02560(16) 0.6018(3) 0.0258(9) Uani 1 1 d .
C40 C 0.7091(3) 0.00248(16) 0.5777(3) 0.0264(9) Uani 1 1 d .
H40 H 0.6866 0.0304 0.6170 0.032 Uiso 1 1 calc R
C41 C 0.6513(2) -0.00952(16) 0.4975(3) 0.0249(9) Uani 1 1 d .
H41 H 0.5907 0.0112 0.4811 0.030 Uiso 1 1 calc R
C42 C 0.8632(3) -0.0095(2) 0.6862(3) 0.0417(11) Uani 1 1 d .
H42A H 0.8308 0.0216 0.7169 0.063 Uiso 1 1 calc R
H42B H 0.9246 0.0076 0.6750 0.063 Uiso 1 1 calc R
H42C H 0.8762 -0.0471 0.7222 0.063 Uiso 1 1 calc R
C43 C 0.6302(3) 0.3137(2) 0.7563(3) 0.0519(13) Uani 1 1 d .
H43A H 0.6425 0.3461 0.7154 0.078 Uiso 1 1 calc R
H43B H 0.6551 0.3274 0.8163 0.078 Uiso 1 1 calc R
H43C H 0.5602 0.3061 0.7491 0.078 Uiso 1 1 calc R
C44 C 0.6801(3) 0.2548(2) 0.7385(3) 0.0459(12) Uani 1 1 d .
H44A H 0.7506 0.2625 0.7439 0.055 Uiso 1 1 calc R
H44B H 0.6707 0.2225 0.7815 0.055 Uiso 1 1 calc R
C45 C 0.6875(3) 0.17942(19) 0.6282(3) 0.0430(12) Uani 1 1 d .
H45A H 0.6848 0.1455 0.6707 0.052 Uiso 1 1 calc R
H45B H 0.7565 0.1884 0.6267 0.052 Uiso 1 1 calc R
C46 C 0.6356(3) 0.15987(19) 0.5392(3) 0.0463(12) Uani 1 1 d .
H46A H 0.5709 0.1441 0.5433 0.070 Uiso 1 1 calc R
H46B H 0.6727 0.1269 0.5167 0.070 Uiso 1 1 calc R
H46C H 0.6293 0.1958 0.4997 0.070 Uiso 1 1 calc R

loop_
_atom_site_aniso_label
_atom_site_aniso_U_11
_atom_site_aniso_U_22
_atom_site_aniso_U_33
_atom_site_aniso_U_23
_atom_site_aniso_U_13
_atom_site_aniso_U_12
Zn1 0.0134(2) 0.0202(2) 0.0181(3) 0.00409(17) 0.00027(17) -0.00149(15)
S1 0.0185(4) 0.0248(4) 0.0187(6) -0.0029(4) 0.0030(4) -0.0043(4)
S2 0.0160(4) 0.0204(4) 0.0150(5) -0.0012(4) -0.0006(4) -0.0031(3)
S3 0.0203(5) 0.0175(4) 0.0180(6) 0.0026(4) 0.0026(4) 0.0011(3)
O1 0.0148(12) 0.0246(12) 0.0273(17) -0.0029(11) 0.0005(11) -0.0039(10)
O2 0.0304(14) 0.0389(14) 0.0145(16) -0.0024(12) 0.0077(12) -0.0058(11)
O3 0.0142(12) 0.0292(13) 0.0177(16) 0.0033(11) -0.0037(11) 0.0001(10)
O4 0.0251(13) 0.0205(12) 0.0268(17) -0.0036(11) 0.0037(12) -0.0079(10)
O5 0.0217(13) 0.0203(12) 0.0234(16) 0.0027(11) -0.0004(11) 0.0063(10)
O6 0.0265(13) 0.0180(12) 0.0264(17) 0.0041(11) 0.0009(12) -0.0017(10)
O7 0.0240(14) 0.0396(15) 0.037(2) 0.0032(14) -0.0022(13) 0.0043(12)
N1 0.0206(15) 0.0179(14) 0.0199(19) -0.0010(13) 0.0018(14) -0.0024(12)
N2 0.0202(17) 0.0281(16) 0.033(2) -0.0012(15) 0.0044(16) -0.0114(13)
N3 0.0173(15) 0.0232(14) 0.0147(18) -0.0042(12) 0.0040(13) -0.0049(12)
N4 0.0152(14) 0.0205(14) 0.0179(19) -0.0014(13) -0.0023(13) -0.0008(12)
N5 0.0204(17) 0.0305(16) 0.018(2) 0.0016(15) -0.0089(14) 0.0008(14)
N6 0.0171(15) 0.0182(13) 0.0128(18) 0.0004(12) -0.0006(13) -0.0013(11)
N7 0.0129(14) 0.0177(13) 0.0152(18) 0.0011(12) -0.0002(13) 0.0002(11)
N8 0.0153(15) 0.0182(14) 0.0177(19) 0.0012(13) -0.0001(13) -0.0018(12)
N9 0.0206(16) 0.0148(14) 0.0188(19) 0.0041(13) 0.0042(14) 0.0062(11)
C1 0.0213(19) 0.0257(18) 0.021(2) 0.0021(16) 0.0051(17) -0.0046(15)
C2 0.0181(18) 0.0263(18) 0.028(3) 0.0022(17) 0.0002(17) -0.0046(15)
C3 0.0157(19) 0.040(2) 0.045(3) -0.004(2) 0.0055(19) 0.0008(17)
C4 0.022(2) 0.041(2) 0.040(3) -0.006(2) 0.011(2) 0.0014(18)
C5 0.028(2) 0.0285(19) 0.026(3) -0.0069(17) 0.0085(18) -0.0014(16)
C6 0.0164(18) 0.0285(18) 0.013(2) 0.0008(15) 0.0010(15) -0.0038(14)
C7 0.0171(18) 0.0246(17) 0.015(2) 0.0040(15) 0.0040(16) 0.0002(14)
C8 0.0178(18) 0.0216(17) 0.026(3) -0.0036(16) 0.0096(17) -0.0039(14)
C9 0.029(2) 0.0262(19) 0.024(3) -0.0033(17) 0.0070(18) -0.0010(16)
C10 0.031(2) 0.033(2) 0.028(3) 0.0019(18) 0.0131(19) 0.0030(17)
C11 0.024(2) 0.0245(19) 0.045(3) 0.0004(19) 0.017(2) 0.0040(16)
C12 0.032(2) 0.0231(19) 0.049(3) -0.0119(19) 0.015(2) -0.0039(16)
C13 0.0214(19) 0.031(2) 0.031(3) -0.0104(18) 0.0047(18) -0.0051(16)
C14 0.043(3) 0.025(2) 0.072(4) 0.002(2) 0.026(3) 0.0005(19)
C15 0.0188(18) 0.0268(18) 0.022(2) 0.0010(17) -0.0009(17) -0.0014(15)
C16 0.0177(18) 0.0268(18) 0.019(2) 0.0078(16) -0.0017(16) -0.0027(15)
C17 0.0210(19) 0.0277(19) 0.030(3) 0.0085(18) -0.0002(18) 0.0079(16)
C18 0.023(2) 0.0227(18) 0.030(3) 0.0013(17) 0.0073(18) 0.0049(15)
C19 0.0212(19) 0.0262(18) 0.017(2) 0.0009(16) 0.0022(16) -0.0003(15)
C20 0.0158(17) 0.0185(16) 0.020(2) 0.0042(15) 0.0020(16) -0.0022(14)
C21 0.0159(17) 0.0203(16) 0.014(2) 0.0019(15) -0.0002(16) -0.0014(14)
C22 0.0176(17) 0.0226(17) 0.010(2) 0.0013(14) -0.0036(15) -0.0025(14)
C23 0.027(2) 0.0225(17) 0.017(2) -0.0021(15) 0.0023(17) -0.0029(15)
C24 0.038(2) 0.0190(17) 0.020(2) -0.0010(16) 0.0076(19) -0.0070(16)
C25 0.029(2) 0.031(2) 0.023(2) -0.0046(17) 0.0099(18) -0.0071(16)
C26 0.029(2) 0.032(2) 0.025(3) -0.0054(17) 0.0114(19) -0.0013(16)
C27 0.027(2) 0.0184(16) 0.019(2) -0.0022(15) 0.0019(17) -0.0011(15)
C28 0.041(3) 0.040(2) 0.041(3) -0.001(2) 0.022(2) -0.0081(19)
C29 0.0139(17) 0.0194(16) 0.020(2) 0.0009(15) 0.0009(15) 0.0039(14)
C30 0.0137(17) 0.0183(16) 0.015(2) -0.0038(14) 0.0020(15) -0.0013(13)
C31 0.0186(18) 0.0177(16) 0.013(2) 0.0011(14) 0.0028(15) 0.0013(14)
C32 0.0208(19) 0.0231(18) 0.019(2) 0.0029(16) -0.0027(16) 0.0071(15)
C33 0.0152(18) 0.0280(18) 0.025(2) 0.0030(17) -0.0045(17) -0.0004(15)
C34 0.0166(17) 0.0186(16) 0.020(2) -0.0005(15) -0.0011(16) -0.0014(13)
C35 0.0173(17) 0.0161(16) 0.013(2) -0.0014(14) -0.0003(15) 0.0037(13)
C36 0.0221(19) 0.0170(16) 0.015(2) 0.0046(14) 0.0039(16) -0.0005(14)
C37 0.026(2) 0.0262(18) 0.021(2) 0.0003(17) 0.0024(18) 0.0070(16)
C38 0.023(2) 0.039(2) 0.021(2) 0.0045(18) 0.0007(18) 0.0084(17)
C39 0.028(2) 0.033(2) 0.017(2) -0.0025(17) 0.0038(18) 0.0013(16)
C40 0.027(2) 0.0302(19) 0.021(2) -0.0065(17) 0.0025(18) 0.0073(16)
C41 0.0194(19) 0.0279(19) 0.026(3) 0.0009(17) 0.0014(18) 0.0065(15)
C42 0.038(3) 0.053(3) 0.031(3) -0.011(2) 0.001(2) 0.007(2)
C43 0.048(3) 0.060(3) 0.047(4) -0.014(2) 0.007(3) -0.010(2)
C44 0.030(2) 0.075(3) 0.032(3) 0.002(2) 0.003(2) -0.003(2)
C45 0.038(3) 0.043(2) 0.049(3) 0.015(2) 0.013(2) 0.017(2)
C46 0.048(3) 0.036(2) 0.056(4) -0.006(2) 0.013(3) 0.002(2)

loop_
_atom_type_symbol
_atom_type_description
_atom_type_scat_dispersion_real
_atom_type_scat_dispersion_imag
_atom_type_scat_source
C C 0.0033 0.0016 'International Tables Vol C Tables 4.2.6.8 and 6.1.1.4'
H H 0.0000 0.0000 'International Tables Vol C Tables 4.2.6.8 and 6.1.1.4'
N N 0.0061 0.0033 'International Tables Vol C Tables 4.2.6.8 and 6.1.1.4'
O O 0.0106 0.0060 'International Tables Vol C Tables 4.2.6.8 and 6.1.1.4'
S S 0.1246 0.1234 'International Tables Vol C Tables 4.2.6.8 and 6.1.1.4'
Zn Zn 0.2839 1.4301 'International Tables Vol C Tables 4.2.6.8 and 6.1.1.4'

loop_
_geom_angle_atom_site_label_1
_geom_angle_atom_site_label_2
_geom_angle_atom_site_label_3
_geom_angle
N4 Zn1 N1 128.95(11)
N4 Zn1 N7 117.30(11)
N1 Zn1 N7 113.69(11)
N4 Zn1 N3 102.65(11)
N1 Zn1 N3 79.25(10)
N7 Zn1 N3 89.98(10)
N4 Zn1 N6 79.23(11)
N1 Zn1 N6 92.54(10)
N7 Zn1 N6 97.14(10)
N3 Zn1 N6 170.82(9)
O2 S1 O1 116.54(16)
O2 S1 N3 114.30(15)
O1 S1 N3 105.49(14)
O2 S1 C8 106.13(16)
O1 S1 C8 104.83(14)
N3 S1 C8 109.01(17)
O3 S2 O4 115.50(14)
O3 S2 N6 106.07(14)
O4 S2 N6 113.55(14)
O3 S2 C22 106.46(15)
O4 S2 C22 105.59(14)
N6 S2 C22 109.37(15)
O5 S3 O6 120.63(14)
O5 S3 N9 107.70(14)
O6 S3 N9 104.63(14)
O5 S3 C36 107.57(15)
O6 S3 C36 108.34(15)
N9 S3 C36 107.28(15)
C44 O7 C45 113.6(3)
C1 N1 C7 104.5(3)
C1 N1 Zn1 141.4(2)
C7 N1 Zn1 111.8(2)
C1 N2 C2 107.4(3)
C1 N2 H2N 124(2)
C2 N2 H2N 129(2)
C6 N3 S1 120.9(2)
C6 N3 Zn1 109.4(2)
S1 N3 Zn1 129.58(15)
C15 N4 C21 105.1(3)
C15 N4 Zn1 142.0(2)
C21 N4 Zn1 112.9(2)
C15 N5 C16 107.9(3)
C15 N5 H5N 120(3)
C16 N5 H5N 132(3)
C20 N6 S2 122.2(2)
C20 N6 Zn1 108.6(2)
S2 N6 Zn1 127.59(15)
C29 N7 C35 105.6(3)
C29 N7 Zn1 126.5(2)
C35 N7 Zn1 126.6(2)
C29 N8 C30 107.4(3)
C29 N8 H8N 126(2)
C30 N8 H8N 127(2)
C31 N9 S3 119.9(2)
C31 N9 H9N 113(3)
S3 N9 H9N 112(3)
N1 C1 N2 112.5(3)
N1 C1 H1 123.7
N2 C1 H1 123.7
C7 C2 N2 104.8(3)
C7 C2 C3 120.9(3)
N2 C2 C3 134.3(3)
C4 C3 C2 115.2(3)
C4 C3 H3 122.4
C2 C3 H3 122.4
C3 C4 C5 124.2(3)
C3 C4 H4 117.9
C5 C4 H4 117.9
C6 C5 C4 120.6(3)
C6 C5 H5 119.7
C4 C5 H5 119.7
C5 C6 C7 114.4(3)
C5 C6 N3 132.7(3)
C7 C6 N3 112.9(3)
C2 C7 N1 110.8(3)
C2 C7 C6 124.8(3)
N1 C7 C6 124.4(3)
C9 C8 C13 119.8(3)
C9 C8 S1 120.8(3)
C13 C8 S1 119.2(3)
C8 C9 C10 120.2(3)
C8 C9 H9 119.9
C10 C9 H9 119.9
C9 C10 C11 120.6(4)
C9 C10 H10 119.7
C11 C10 H10 119.7
C12 C11 C10 118.3(3)
C12 C11 C14 121.4(4)
C10 C11 C14 120.2(4)
C11 C12 C13 121.9(4)
C11 C12 H12 119.0
C13 C12 H12 119.0
C12 C13 C8 119.2(4)
C12 C13 H13 120.4
C8 C13 H13 120.4
C11 C14 H14A 109.5
C11 C14 H14B 109.5
H14A C14 H14B 109.5
C11 C14 H14C 109.5
H14A C14 H14C 109.5
H14B C14 H14C 109.5
N4 C15 N5 112.3(3)
N4 C15 H15 123.9
N5 C15 H15 123.9
C21 C16 N5 104.5(3)
C21 C16 C17 121.4(4)
N5 C16 C17 134.0(4)
C18 C17 C16 115.0(3)
C18 C17 H17 122.5
C16 C17 H17 122.5
C17 C18 C19 124.0(3)
C17 C18 H18 118.0
C19 C18 H18 118.0
C20 C19 C18 120.8(4)
C20 C19 H19 119.6
C18 C19 H19 119.6
C19 C20 C21 114.6(3)
C19 C20 N6 131.8(3)
C21 C20 N6 113.6(3)
C16 C21 N4 110.2(3)
C16 C21 C20 124.1(3)
N4 C21 C20 125.5(3)
C27 C22 C23 119.5(3)
C27 C22 S2 121.4(2)
C23 C22 S2 119.1(2)
C24 C23 C22 119.9(3)
C24 C23 H23 120.0
C22 C23 H23 120.0
C23 C24 C25 121.3(3)
C23 C24 H24 119.4
C25 C24 H24 119.4
C26 C25 C24 118.2(3)
C26 C25 C28 121.2(3)
C24 C25 C28 120.6(3)
C27 C26 C25 121.2(3)
C27 C26 H26 119.4
C25 C26 H26 119.4
C26 C27 C22 119.9(3)
C26 C27 H27 120.0
C22 C27 H27 120.0
C25 C28 H28A 109.5
C25 C28 H28B 109.5
H28A C28 H28B 109.5
C25 C28 H28C 109.5
H28A C28 H28C 109.5
H28B C28 H28C 109.5
N7 C29 N8 112.6(3)
N7 C29 H29 123.7
N8 C29 H29 123.7
N8 C30 C35 106.2(3)
N8 C30 C31 131.9(3)
C35 C30 C31 121.8(3)
C32 C31 C30 117.1(3)
C32 C31 N9 123.2(3)
C30 C31 N9 119.5(3)
C31 C32 C33 121.0(3)
C31 C32 H32 119.5
C33 C32 H32 119.5
C34 C33 C32 122.2(3)
C34 C33 H33 118.9
C32 C33 H33 118.9
C33 C34 C35 116.9(3)
C33 C34 H34 121.6
C35 C34 H34 121.6
C30 C35 C34 120.9(3)
C30 C35 N7 108.3(3)
C34 C35 N7 130.7(3)
C41 C36 C37 120.2(4)
C41 C36 S3 119.1(3)
C37 C36 S3 120.6(3)
C38 C37 C36 119.2(3)
C38 C37 H37 120.4
C36 C37 H37 120.4
C37 C38 C39 121.6(3)
C37 C38 H38 119.2
C39 C38 H38 119.2
C38 C39 C40 118.0(4)
C38 C39 C42 121.5(3)
C40 C39 C42 120.5(3)
C41 C40 C39 121.1(3)
C41 C40 H40 119.4
C39 C40 H40 119.4
C36 C41 C40 119.8(3)
C36 C41 H41 120.1
C40 C41 H41 120.1
C39 C42 H42A 109.5
C39 C42 H42B 109.5
H42A C42 H42B 109.5
C39 C42 H42C 109.5
H42A C42 H42C 109.5
H42B C42 H42C 109.5
C44 C43 H43A 109.5
C44 C43 H43B 109.5
H43A C43 H43B 109.5
C44 C43 H43C 109.5
H43A C43 H43C 109.5
H43B C43 H43C 109.5
O7 C44 C43 109.1(4)
O7 C44 H44A 109.9
C43 C44 H44A 109.9
O7 C44 H44B 109.9
C43 C44 H44B 109.9
H44A C44 H44B 108.3
O7 C45 C46 108.4(3)
O7 C45 H45A 110.0
C46 C45 H45A 110.0
O7 C45 H45B 110.0
C46 C45 H45B 110.0
H45A C45 H45B 108.4
C45 C46 H46A 109.5
C45 C46 H46B 109.5
H46A C46 H46B 109.5
C45 C46 H46C 109.5
H46A C46 H46C 109.5
H46B C46 H46C 109.5

loop_
_geom_bond_atom_site_label_1
_geom_bond_atom_site_label_2
_geom_bond_distance
Zn1 N4 2.005(3)
Zn1 N1 2.008(3)
Zn1 N7 2.023(3)
Zn1 N3 2.261(3)
Zn1 N6 2.319(3)
S1 O2 1.437(2)
S1 O1 1.450(2)
S1 N3 1.563(3)
S1 C8 1.769(3)
S2 O3 1.445(2)
S2 O4 1.451(2)
S2 N6 1.566(3)
S2 C22 1.759(3)
S3 O5 1.425(2)
S3 O6 1.435(2)
S3 N9 1.634(3)
S3 C36 1.766(4)
O7 C44 1.409(5)
O7 C45 1.431(4)
N1 C1 1.327(4)
N1 C7 1.389(4)
N2 C1 1.343(4)
N2 C2 1.394(5)
N2 H2N 0.89(4)
N3 C6 1.399(4)
N4 C15 1.320(4)
N4 C21 1.389(4)
N5 C15 1.343(4)
N5 C16 1.390(5)
N5 H5N 0.83(4)
N6 C20 1.399(4)
N7 C29 1.317(4)
N7 C35 1.396(4)
N8 C29 1.337(4)
N8 C30 1.374(4)
N8 H8N 0.85(3)
N9 C31 1.428(4)
N9 H9N 0.77(3)
C1 H1 0.9500
C2 C7 1.370(5)
C2 C3 1.398(5)
C3 C4 1.366(5)
C3 H3 0.9500
C4 C5 1.409(5)
C4 H4 0.9500
C5 C6 1.393(5)
C5 H5 0.9500
C6 C7 1.396(5)
C8 C9 1.380(5)
C8 C13 1.392(5)
C9 C10 1.386(5)
C9 H9 0.9500
C10 C11 1.392(5)
C10 H10 0.9500
C11 C12 1.378(6)
C11 C14 1.505(5)
C12 C13 1.380(5)
C12 H12 0.9500
C13 H13 0.9500
C14 H14A 0.9800
C14 H14B 0.9800
C14 H14C 0.9800
C15 H15 0.9500
C16 C21 1.383(5)
C16 C17 1.392(5)
C17 C18 1.376(5)
C17 H17 0.9500
C18 C19 1.408(5)
C18 H18 0.9500
C19 C20 1.393(4)
C19 H19 0.9500
C20 C21 1.396(5)
C22 C27 1.384(4)
C22 C23 1.387(4)
C23 C24 1.374(5)
C23 H23 0.9500
C24 C25 1.390(5)
C24 H24 0.9500
C25 C26 1.382(5)
C25 C28 1.503(5)
C26 C27 1.381(5)
C26 H26 0.9500
C27 H27 0.9500
C28 H28A 0.9800
C28 H28B 0.9800
C28 H28C 0.9800
C29 H29 0.9500
C30 C35 1.387(4)
C30 C31 1.389(5)
C31 C32 1.375(5)
C32 C33 1.393(5)
C32 H32 0.9500
C33 C34 1.375(5)
C33 H33 0.9500
C34 C35 1.392(4)
C34 H34 0.9500
C36 C41 1.379(5)
C36 C37 1.390(5)
C37 C38 1.380(5)
C37 H37 0.9500
C38 C39 1.388(5)
C38 H38 0.9500
C39 C40 1.391(5)
C39 C42 1.488(5)
C40 C41 1.382(5)
C40 H40 0.9500
C41 H41 0.9500
C42 H42A 0.9800
C42 H42B 0.9800
C42 H42C 0.9800
C43 C44 1.492(6)
C43 H43A 0.9800
C43 H43B 0.9800
C43 H43C 0.9800
C44 H44A 0.9900
C44 H44B 0.9900
C45 C46 1.502(6)
C45 H45A 0.9900
C45 H45B 0.9900
C46 H46A 0.9800
C46 H46B 0.9800
C46 H46C 0.9800

loop_
_geom_hbond_atom_site_label_D
_geom_hbond_atom_site_label_H
_geom_hbond_atom_site_label_A
_geom_hbond_distance_DH
_geom_hbond_distance_HA
_geom_hbond_distance_DA
_geom_hbond_angle_DHA
_geom_hbond_site_symmetry_A
N2 H2N O7 0.89(4) 1.90(4) 2.763(4) 162(3) 4_665
N8 H8N O1 0.85(3) 1.95(3) 2.790(3) 173(3) 3_655
N9 H9N O4 0.77(3) 2.08(3) 2.836(3) 169(3) 2_645
N5 H5N O3 0.83(4) 1.97(4) 2.756(4) 158(4) 4_565
